data_4022454
loop_
_publ_author_name
'Jeffrey Marrero'
'Abimael D. Rodr\'iguez'
'Peter Baran'
'Raphael G. Raptis'

_publ_section_title
;
 Isolation and Characterization of Kallosin A, a Novel Rearranged
 Pseudopterane Diterpenoid from the Caribbean Sea Plume
 Pseudopterogorgia kallos (Bielschowsky)
;
_journal_name_full 'Journal of Organic Chemistry'
_journal_page_first 4977
_journal_page_last 4979
_journal_paper_doi 10.1021/jo0343329
_journal_volume 68
_journal_year 2003
_chemical_formula_sum 'C20 H24 O5'
_chemical_formula_weight 344.39
_chemical_name_systematic
;
  ?
;
_space_group_IT_number 5
_symmetry_cell_setting monoclinic
_symmetry_space_group_name_Hall 'C 2y'
_symmetry_space_group_name_H-M 'C 1 2 1'
_atom_sites_solution_hydrogens geom
_atom_sites_solution_primary direct
_atom_sites_solution_secondary difmap
_audit_creation_method SHELXL-97
_cell_angle_alpha 90.00
_cell_angle_beta 106.363(5)
_cell_angle_gamma 90.00
_cell_formula_units_Z 4
_cell_length_a 16.749(4)
_cell_length_b 6.2476(15)
_cell_length_c 17.816(4)
_cell_measurement_temperature 298(2)
_cell_volume 1788.8(7)
_computing_cell_refinement 'BRUKER SMART-NT V5.0'
_computing_data_collection 'BRUKER SMART-NT V5.0'
_computing_data_reduction 'BRUKER SAINT-NT V5/6.0'
_computing_molecular_graphics 'BRUKER SHELXTL-NT V5.1'
_computing_publication_material 'BRUKER SHELXTL-NT V5.1'
_computing_structure_refinement 'SHELXL-97 (Sheldrick, 1997)'
_computing_structure_solution 'SHELXS-97 (Sheldrick, 1990)'
_diffrn_ambient_temperature 298(2)
_diffrn_measured_fraction_theta_full 0.994
_diffrn_measured_fraction_theta_max 0.994
_diffrn_measurement_device_type 'Bruker AXS SMART CCD area detector'
_diffrn_measurement_method 'phi and omega scans'
_diffrn_radiation_monochromator graphite
_diffrn_radiation_source 'fine-focus sealed tube'
_diffrn_radiation_type MoK\a
_diffrn_radiation_wavelength 0.71073
_diffrn_reflns_av_R_equivalents 0.0311
_diffrn_reflns_av_sigmaI/netI 0.0792
_diffrn_reflns_limit_h_max 21
_diffrn_reflns_limit_h_min -22
_diffrn_reflns_limit_k_max 8
_diffrn_reflns_limit_k_min -8
_diffrn_reflns_limit_l_max 15
_diffrn_reflns_limit_l_min -23
_diffrn_reflns_number 6370
_diffrn_reflns_theta_full 28.04
_diffrn_reflns_theta_max 28.04
_diffrn_reflns_theta_min 1.19
_exptl_absorpt_coefficient_mu 0.091
_exptl_absorpt_correction_type none
_exptl_crystal_colour colorless
_exptl_crystal_density_diffrn 1.279
_exptl_crystal_density_method 'not measured'
_exptl_crystal_description needle
_exptl_crystal_F_000 736
_exptl_crystal_size_max 0.14
_exptl_crystal_size_mid 0.07
_exptl_crystal_size_min 0.05
_refine_diff_density_max 0.144
_refine_diff_density_min -0.175
_refine_diff_density_rms 0.034
_refine_ls_abs_structure_details 'Flack H D (1983), Acta Cryst. A39, 876-881'
_refine_ls_abs_structure_Flack -1.0(16)
_refine_ls_extinction_method none
_refine_ls_goodness_of_fit_ref 1.038
_refine_ls_hydrogen_treatment mixed
_refine_ls_matrix_type full
_refine_ls_number_parameters 230
_refine_ls_number_reflns 4154
_refine_ls_number_restraints 1
_refine_ls_restrained_S_all 1.037
_refine_ls_R_factor_all 0.1204
_refine_ls_R_factor_gt 0.0534
_refine_ls_shift/su_max 0.000
_refine_ls_shift/su_mean 0.000
_refine_ls_structure_factor_coef Fsqd
_refine_ls_weighting_details 'calc w=1/[\s^2^(Fo^2^)+(0.0462P)^2^+0.3570P] where P=(Fo^2^+2Fc^2^)/3'
_refine_ls_weighting_scheme calc
_refine_ls_wR_factor_gt 0.1091
_refine_ls_wR_factor_ref 0.1339
_reflns_number_gt 2189
_reflns_number_total 4154
_reflns_threshold_expression >2sigma(I)
_cod_data_source_file jo0343329si20030313_023509.cif
_cod_data_source_block ar031_(Callosin)
_cod_depositor_comments
;
The following automatic conversions were performed:
'_symmetry_cell_setting' value 'Monoclinic' changed to 'monoclinic'
according to '/home/saulius/struct/CIF-dictionaries/cif_core.dic'
dictionary named 'cif_core.dic' version 2.4.1 from 2010-06-29.

Automatic conversion script
Id: cif_fix_enum 1527 2010-12-29 10:47:43Z saulius 
;
_cod_original_sg_symbol_H-M 'C 2'
_cod_database_code 4022454

loop_
_symmetry_equiv_pos_as_xyz
'x, y, z'
'-x, y, -z'
'x+1/2, y+1/2, z'
'-x+1/2, y+1/2, -z'

loop_
_atom_site_label
_atom_site_type_symbol
_atom_site_fract_x
_atom_site_fract_y
_atom_site_fract_z
_atom_site_U_iso_or_equiv
_atom_site_adp_type
_atom_site_occupancy
_atom_site_symmetry_multiplicity
_atom_site_calc_flag
_atom_site_refinement_flags
O1 O -0.09446(14) 1.1219(4) 0.75953(16) 0.0624(7) Uani 1 1 d .
H1 H -0.0733 1.2338 0.7506 0.094 Uiso 1 1 calc R
O2 O 0.01104(15) 0.4938(4) 0.80394(16) 0.0674(8) Uani 1 1 d .
O3 O 0.13517(13) 0.6519(3) 0.82945(13) 0.0509(6) Uani 1 1 d .
O4 O 0.24123(14) 1.1734(4) 0.75011(14) 0.0549(6) Uani 1 1 d .
O5 O 0.14032(18) 1.3323(4) 0.65655(16) 0.0732(8) Uani 1 1 d .
C1 C -0.0221(2) 0.9950(5) 0.6683(2) 0.0481(8) Uani 1 1 d .
H1A H 0.0203 1.1072 0.6829 0.058 Uiso 1 1 calc R
C2 C -0.0495(2) 0.9442(5) 0.7413(2) 0.0515(9) Uani 1 1 d .
H2 H -0.0877 0.8222 0.7289 0.062 Uiso 1 1 calc R
C3 C 0.0217(2) 0.8854(5) 0.81628(19) 0.0434(8) Uani 1 1 d .
C4 C 0.10218(19) 1.0030(5) 0.82883(18) 0.0436(8) Uani 1 1 d .
H4 H 0.1076 1.1512 0.8302 0.052 Uiso 1 1 calc R
C5 C 0.16417(19) 0.8676(5) 0.83774(19) 0.0427(8) Uani 1 1 d .
C6 C 0.25600(19) 0.8844(5) 0.8462(2) 0.0505(9) Uani 1 1 d .
H6 H 0.2771 0.7373 0.8540 0.061 Uiso 1 1 calc R
C7 C 0.2704(2) 0.9585(5) 0.7686(2) 0.0521(9) Uani 1 1 d .
H7 H 0.3296 0.9482 0.7714 0.063 Uiso 1 1 calc R
C8 C 0.2199(2) 0.8302(6) 0.7023(2) 0.0530(9) Uani 1 1 d .
H8 H 0.2293 0.6867 0.6938 0.064 Uiso 1 1 calc R
C9 C 0.1599(2) 0.9459(6) 0.6571(2) 0.0494(9) Uani 1 1 d .
C10 C 0.0835(2) 0.8738(6) 0.5968(2) 0.0574(10) Uani 1 1 d .
H10A H 0.0970 0.7540 0.5679 0.069 Uiso 1 1 calc R
H10B H 0.0626 0.9893 0.5601 0.069 Uiso 1 1 calc R
C11 C 0.0170(2) 0.8067(5) 0.6351(2) 0.0512(9) Uani 1 1 d .
H11A H 0.0413 0.7075 0.6772 0.061 Uiso 1 1 calc R
H11B H -0.0267 0.7314 0.5968 0.061 Uiso 1 1 calc R
C12 C -0.0945(2) 1.0871(6) 0.6041(2) 0.0622(11) Uani 1 1 d .
C13 C -0.0834(3) 1.2681(7) 0.5686(3) 0.0970(16) Uani 1 1 d .
H13A H -0.1255 1.3197 0.5266 0.116 Uiso 1 1 calc R
H13B H -0.0335 1.3428 0.5860 0.116 Uiso 1 1 calc R
C14 C -0.1727(2) 0.9605(8) 0.5792(2) 0.0857(14) Uani 1 1 d .
H14A H -0.2089 1.0222 0.5326 0.129 Uiso 1 1 calc R
H14B H -0.1998 0.9619 0.6200 0.129 Uiso 1 1 calc R
H14C H -0.1599 0.8156 0.5688 0.129 Uiso 1 1 calc R
C15 C 0.0511(2) 0.6557(6) 0.81347(19) 0.0484(8) Uani 1 1 d .
C16 C -0.0116(2) 0.8981(6) 0.8885(2) 0.0675(11) Uani 1 1 d .
H16A H 0.0286 0.8380 0.9330 0.101 Uiso 1 1 calc R
H16B H -0.0627 0.8192 0.8786 0.101 Uiso 1 1 calc R
H16C H -0.0215 1.0450 0.8990 0.101 Uiso 1 1 calc R
C17 C 0.3061(2) 1.0083(6) 0.9176(2) 0.0576(10) Uani 1 1 d .
C18 C 0.3754(3) 0.9105(8) 0.9653(2) 0.0912(15) Uani 1 1 d .
H18A H 0.4083 0.9823 1.0087 0.109 Uiso 1 1 calc R
H18B H 0.3893 0.7724 0.9541 0.109 Uiso 1 1 calc R
C19 C 0.2828(3) 1.2182(7) 0.9327(2) 0.0826(14) Uani 1 1 d .
H19A H 0.2765 1.3051 0.8870 0.124 Uiso 1 1 calc R
H19B H 0.3251 1.2785 0.9756 0.124 Uiso 1 1 calc R
H19C H 0.2311 1.2134 0.9459 0.124 Uiso 1 1 calc R
C20 C 0.1751(2) 1.1700(6) 0.6833(2) 0.0523(9) Uani 1 1 d .

loop_
_atom_site_aniso_label
_atom_site_aniso_U_11
_atom_site_aniso_U_22
_atom_site_aniso_U_33
_atom_site_aniso_U_23
_atom_site_aniso_U_13
_atom_site_aniso_U_12
O1 0.0470(15) 0.0499(15) 0.0943(18) -0.0060(15) 0.0267(13) 0.0113(14)
O2 0.0641(18) 0.0368(14) 0.102(2) 0.0032(13) 0.0238(15) -0.0087(14)
O3 0.0450(14) 0.0310(12) 0.0760(16) 0.0001(12) 0.0156(11) 0.0012(12)
O4 0.0522(15) 0.0431(13) 0.0733(16) -0.0040(12) 0.0242(13) -0.0054(13)
O5 0.081(2) 0.0432(16) 0.092(2) 0.0126(14) 0.0186(16) -0.0015(15)
C1 0.047(2) 0.0373(18) 0.057(2) -0.0058(16) 0.0100(17) 0.0025(17)
C2 0.0365(19) 0.040(2) 0.079(3) -0.0068(18) 0.0173(18) 0.0014(16)
C3 0.0413(19) 0.0365(18) 0.055(2) -0.0032(16) 0.0185(16) 0.0025(15)
C4 0.0429(19) 0.0313(17) 0.055(2) -0.0051(15) 0.0120(16) -0.0017(16)
C5 0.0411(19) 0.0332(18) 0.051(2) 0.0012(15) 0.0092(15) -0.0005(16)
C6 0.039(2) 0.0403(19) 0.067(2) -0.0030(18) 0.0069(17) 0.0093(16)
C7 0.042(2) 0.048(2) 0.072(2) -0.0044(19) 0.0260(17) 0.0056(17)
C8 0.050(2) 0.050(2) 0.064(2) -0.0129(19) 0.0231(19) 0.0033(18)
C9 0.050(2) 0.051(2) 0.052(2) -0.0045(17) 0.0212(18) 0.0015(18)
C10 0.069(3) 0.050(2) 0.053(2) -0.0059(18) 0.0172(19) 0.007(2)
C11 0.059(2) 0.039(2) 0.054(2) -0.0075(16) 0.0135(18) 0.0019(17)
C12 0.059(3) 0.057(3) 0.062(2) -0.010(2) 0.003(2) 0.015(2)
C13 0.111(4) 0.059(3) 0.097(4) 0.008(3) -0.010(3) 0.017(3)
C14 0.056(3) 0.099(4) 0.086(3) -0.020(3) -0.005(2) 0.010(3)
C15 0.051(2) 0.0360(19) 0.061(2) 0.0020(18) 0.0209(17) -0.0003(19)
C16 0.071(3) 0.072(3) 0.069(3) -0.002(2) 0.035(2) 0.003(2)
C17 0.040(2) 0.059(2) 0.069(3) -0.005(2) 0.0094(18) -0.0044(19)
C18 0.081(3) 0.081(3) 0.086(3) -0.015(3) -0.018(3) 0.016(3)
C19 0.066(3) 0.079(3) 0.094(3) -0.036(3) 0.008(2) 0.001(2)
C20 0.052(2) 0.052(2) 0.059(2) 0.000(2) 0.0259(19) -0.005(2)

loop_
_atom_type_symbol
_atom_type_description
_atom_type_scat_dispersion_real
_atom_type_scat_dispersion_imag
_atom_type_scat_source
C C 0.0033 0.0016 'International Tables Vol C Tables 4.2.6.8 and 6.1.1.4'
H H 0.0000 0.0000 'International Tables Vol C Tables 4.2.6.8 and 6.1.1.4'
O O 0.0106 0.0060 'International Tables Vol C Tables 4.2.6.8 and 6.1.1.4'

loop_
_geom_angle_atom_site_label_1
_geom_angle_atom_site_label_2
_geom_angle_atom_site_label_3
_geom_angle
C15 O3 C5 108.0(3)
C20 O4 C7 108.8(3)
C12 C1 C2 110.6(3)
C12 C1 C11 109.4(3)
C2 C1 C11 115.4(3)
O1 C2 C1 109.6(3)
O1 C2 C3 108.2(3)
C1 C2 C3 115.9(2)
C4 C3 C15 100.4(3)
C4 C3 C16 111.9(3)
C15 C3 C16 105.8(3)
C4 C3 C2 116.8(3)
C15 C3 C2 111.7(3)
C16 C3 C2 109.4(3)
C5 C4 C3 110.5(3)
C4 C5 O3 111.2(3)
C4 C5 C6 135.8(3)
O3 C5 C6 112.6(3)
C5 C6 C17 115.2(3)
C5 C6 C7 110.2(3)
C17 C6 C7 114.1(3)
O4 C7 C8 104.0(3)
O4 C7 C6 111.0(2)
C8 C7 C6 110.7(3)
C9 C8 C7 111.0(3)
C8 C9 C20 107.1(3)
C8 C9 C10 129.0(3)
C20 C9 C10 123.5(3)
C9 C10 C11 110.4(3)
C10 C11 C1 114.0(3)
C13 C12 C14 122.6(4)
C13 C12 C1 119.2(4)
C14 C12 C1 118.0(4)
O2 C15 O3 121.5(3)
O2 C15 C3 128.7(3)
O3 C15 C3 109.6(3)
C18 C17 C19 121.7(4)
C18 C17 C6 117.4(3)
C19 C17 C6 120.9(3)
O5 C20 O4 120.8(4)
O5 C20 C9 130.9(4)
O4 C20 C9 108.3(3)

loop_
_geom_bond_atom_site_label_1
_geom_bond_atom_site_label_2
_geom_bond_distance
O1 C2 1.429(4)
O2 C15 1.199(4)
O3 C15 1.356(4)
O3 C5 1.426(4)
O4 C20 1.379(4)
O4 C7 1.435(4)
O5 C20 1.199(4)
C1 C12 1.526(5)
C1 C2 1.529(5)
C1 C11 1.543(4)
C2 C3 1.563(5)
C3 C4 1.496(4)
C3 C15 1.523(5)
C3 C16 1.543(4)
C4 C5 1.314(4)
C5 C6 1.506(4)
C6 C17 1.523(5)
C6 C7 1.541(5)
C7 C8 1.481(5)
C8 C9 1.314(5)
C9 C20 1.475(5)
C9 C10 1.489(5)
C10 C11 1.521(5)
C12 C13 1.334(6)
C12 C14 1.486(6)
C17 C18 1.373(5)
C17 C19 1.416(5)

loop_
_cod_related_entry_id
_cod_related_entry_database
_cod_related_entry_code
1 ChemSpider 9156053
